data_7047965
loop_
_publ_author_name
'Garc\'ia-L\'opez, V\'ictor'
'Palacios-Corella, Mario'
'Abherv\'e, Alexandre'
'Pellicer-Carre\~no, Isaac'
'Desplanches, C\'edric'
'Clemente-Le\'on, Miguel'
'Coronado, Eugenio'

_publ_section_title
;
 Spin-crossover compounds based on iron(ii) complexes of
 2,6-bis(pyrazol-1-yl)pyridine (bpp) functionalized with carboxylic acid
 and ethyl carboxylic acid.
;
_journal_issue 47
_journal_name_full 'Dalton transactions (Cambridge, England : 2003)'
_journal_page_first 16958
_journal_page_last 16968
_journal_paper_doi 10.1039/c8dt03511c
_journal_volume 47
_journal_year 2018
_chemical_formula_sum 'C30 H30 F12 Fe N10 O6 Sb2'
_chemical_formula_weight 1153.99
_space_group_crystal_system tetragonal
_space_group_IT_number 110
_space_group_name_Hall 'I 4bw -2c'
_space_group_name_H-M_alt 'I 41 c d'
_symmetry_space_group_name_Hall 'I 4bw -2c'
_symmetry_space_group_name_H-M 'I 41 c d'
_atom_sites_solution_hydrogens geom
_audit_creation_method SHELXL-2013
_audit_update_record
;
2018-10-01 deposited with the CCDC.
2018-11-06 downloaded from the CCDC.
;
_cell_angle_alpha 90
_cell_angle_beta 90
_cell_angle_gamma 90
_cell_formula_units_Z 8
_cell_length_a 23.4653(2)
_cell_length_b 23.4653(2)
_cell_length_c 14.6485(3)
_cell_measurement_reflns_used 19254
_cell_measurement_temperature 120(2)
_cell_measurement_theta_max 27.2540
_cell_measurement_theta_min 3.8180
_cell_volume 8065.76(19)
_computing_cell_refinement 'CrysAlisPro 1.171.38.46 (Rigaku OD, 2015)'
_computing_data_collection 'CrysAlisPro 1.171.38.46 (Rigaku OD, 2015)'
_computing_data_reduction 'CrysAlisPro 1.171.38.46 (Rigaku OD, 2015)'
_computing_molecular_graphics 'WinGX (L. J. Farrugia, 2012)'
_computing_publication_material 'WinGX (L. J. Farrugia, 2012)'
_computing_structure_refinement 'SHELXL-2013 (Sheldrick, 2013)'
_computing_structure_solution 'SIR97 (A. Altomare et al., 1999)'
_diffrn_ambient_temperature 120.00(10)
_diffrn_detector_area_resol_mean 16.0267
_diffrn_measured_fraction_theta_full 0.997
_diffrn_measured_fraction_theta_max 0.997
_diffrn_measurement_device_type 'SuperNova, Single source at offset), Sapphire3'
_diffrn_radiation_monochromator mirror
_diffrn_radiation_source 'SuperNova (Mo) X-ray Source'
_diffrn_radiation_type 'Mo K\a'
_diffrn_radiation_wavelength 0.7107
_diffrn_reflns_av_R_equivalents 0.0745
_diffrn_reflns_av_unetI/netI 0.0289
_diffrn_reflns_Laue_measured_fraction_full 0.997
_diffrn_reflns_Laue_measured_fraction_max 0.997
_diffrn_reflns_limit_h_max 30
_diffrn_reflns_limit_h_min -30
_diffrn_reflns_limit_k_max 30
_diffrn_reflns_limit_k_min -30
_diffrn_reflns_limit_l_max 19
_diffrn_reflns_limit_l_min -19
_diffrn_reflns_number 65363
_diffrn_reflns_point_group_measured_fraction_full 0.998
_diffrn_reflns_point_group_measured_fraction_max 0.996
_diffrn_reflns_theta_full 25.242
_diffrn_reflns_theta_max 27.530
_diffrn_reflns_theta_min 3.279
_exptl_absorpt_coefficient_mu 1.796
_exptl_absorpt_correction_T_max 1.00000
_exptl_absorpt_correction_T_min 0.57492
_exptl_absorpt_correction_type multi-scan
_exptl_absorpt_process_details
;
CrysAlisPro, Agilent Technologies,
Version 1.171.36.24 (release 03-12-2012 CrysAlis171 .NET)
(compiled Dec  3 2012,18:21:49)
Empirical absorption correction using spherical harmonics,
 implemented in SCALE3 ABSPACK scaling algorithm.
;
_exptl_crystal_colour orange
_exptl_crystal_density_diffrn 1.901
_exptl_crystal_description needle
_exptl_crystal_F_000 4512
_exptl_crystal_size_max 0.300
_exptl_crystal_size_mid 0.060
_exptl_crystal_size_min 0.050
_refine_diff_density_max 0.991
_refine_diff_density_min -0.896
_refine_diff_density_rms 0.087
_refine_ls_abs_structure_details
;
 Flack x determined using 1968 quotients [(I+)-(I-)]/[(I+)+(I-)]
 (Parsons and Flack (2004), Acta Cryst. A60, s61).
;
_refine_ls_abs_structure_Flack -0.030(9)
_refine_ls_extinction_method none
_refine_ls_goodness_of_fit_ref 1.114
_refine_ls_hydrogen_treatment constr
_refine_ls_matrix_type full
_refine_ls_number_parameters 276
_refine_ls_number_reflns 4631
_refine_ls_number_restraints 1
_refine_ls_restrained_S_all 1.114
_refine_ls_R_factor_all 0.0370
_refine_ls_R_factor_gt 0.0315
_refine_ls_shift/su_max 0.003
_refine_ls_shift/su_mean 0.000
_refine_ls_structure_factor_coef Fsqd
_refine_ls_weighting_details 'w=1/[\s^2^(Fo^2^)+(0.0322P)^2^+20.5844P] where P=(Fo^2^+2Fc^2^)/3'
_refine_ls_weighting_scheme calc
_refine_ls_wR_factor_gt 0.0727
_refine_ls_wR_factor_ref 0.0773
_reflns_Friedel_coverage 0.919
_reflns_Friedel_fraction_full 0.999
_reflns_Friedel_fraction_max 0.995
_reflns_number_gt 4302
_reflns_number_total 4631
_reflns_threshold_expression 'I > 2\s(I)'
_cod_data_source_file c8dt03511c2.cif
_cod_data_source_block shelx_CCDC4
_cod_depositor_comments 'Adding full bibliography for 7047960--7047970.cif.'
_cod_original_cell_volume 8065.8(2)
_cod_database_code 7047965
_shelx_space_group_comment
;
The symmetry employed for this shelxl refinement is uniquely defined
by the following loop, which should always be used as a source of
symmetry information in preference to the above space-group names.
They are only intended as comments.
;
_shelx_estimated_absorpt_t_min 0.615
_shelx_estimated_absorpt_t_max 0.916
_shelxl_version_number 2013-4

loop_
_space_group_symop_operation_xyz
'x, y, z'
'-x, -y, z'
'-y, x+1/2, z+1/4'
'y, -x+1/2, z+1/4'
'-x, y, z+1/2'
'x, -y, z+1/2'
'y+1/2, x, z+1/4'
'-y+1/2, -x, z+1/4'
'x+1/2, y+1/2, z+1/2'
'-x+1/2, -y+1/2, z+1/2'
'-y+1/2, x+1, z+3/4'
'y+1/2, -x+1, z+3/4'
'-x+1/2, y+1/2, z+1'
'x+1/2, -y+1/2, z+1'
'y+1, x+1/2, z+3/4'
'-y+1, -x+1/2, z+3/4'

loop_
_atom_site_label
_atom_site_type_symbol
_atom_site_fract_x
_atom_site_fract_y
_atom_site_fract_z
_atom_site_U_iso_or_equiv
_atom_site_adp_type
_atom_site_occupancy
_atom_site_site_symmetry_order
_atom_site_calc_flag
_atom_site_refinement_flags_posn
_atom_site_refinement_flags_adp
_atom_site_refinement_flags_occupancy
C1 C 0.9419(2) 0.9214(2) 0.0839(4) 0.0251(11) Uani 1 1 d . . .
H1 H 0.9071 0.9408 0.0956 0.030 Uiso 1 1 calc R U .
C2 C 0.9565(3) 0.8687(3) 0.1210(4) 0.0289(13) Uani 1 1 d . . .
H2 H 0.9339 0.8463 0.1611 0.035 Uiso 1 1 calc R U .
C3 C 1.0097(2) 0.8553(2) 0.0887(5) 0.0228(10) Uani 1 1 d . . .
H3 H 1.0311 0.8219 0.1016 0.027 Uiso 1 1 calc R U .
C4 C 1.0751(2) 0.9106(2) -0.0155(4) 0.0178(10) Uani 1 1 d . . .
C5 C 1.1253(2) 0.8793(2) -0.0141(4) 0.0203(10) Uani 1 1 d . . .
H5 H 1.1295 0.8463 0.0228 0.024 Uiso 1 1 calc R U .
C6 C 1.1693(2) 0.8990(2) -0.0697(4) 0.0207(11) Uani 1 1 d . . .
C7 C 1.1632(2) 0.9464(2) -0.1250(4) 0.0214(11) Uani 1 1 d . . .
H7 H 1.1929 0.9588 -0.1644 0.026 Uiso 1 1 calc R U .
C8 C 1.1116(2) 0.9747(2) -0.1197(4) 0.0209(11) Uani 1 1 d . . .
C9 C 1.1279(3) 1.0605(3) -0.2207(4) 0.0264(12) Uani 1 1 d . . .
H9 H 1.1662 1.0554 -0.2400 0.032 Uiso 1 1 calc R U .
C10 C 1.0932(3) 1.1049(3) -0.2426(4) 0.0296(13) Uani 1 1 d . . .
H10 H 1.1022 1.1367 -0.2800 0.035 Uiso 1 1 calc R U .
C11 C 1.0410(3) 1.0939(2) -0.1984(4) 0.0256(12) Uani 1 1 d . . .
H11 H 1.0087 1.1183 -0.2011 0.031 Uiso 1 1 calc R U .
C12 C 1.2264(2) 0.8696(2) -0.0709(4) 0.0257(12) Uani 1 1 d . . .
C13 C 1.2445(4) 1.1961(4) -0.0272(8) 0.069(3) Uani 1 1 d . . .
H13A H 1.2724 1.2262 -0.0144 0.104 Uiso 1 1 calc R U .
H13B H 1.2532 1.1784 -0.0861 0.104 Uiso 1 1 calc R U .
H13C H 1.2462 1.1672 0.0211 0.104 Uiso 1 1 calc R U .
C14 C 1.1859(4) 1.2214(4) -0.0303(6) 0.0486(19) Uani 1 1 d . . .
C15 C 1.1370(4) 1.1828(4) -0.0485(8) 0.071(3) Uani 1 1 d . . .
H15A H 1.1015 1.2049 -0.0484 0.107 Uiso 1 1 calc R U .
H15B H 1.1352 1.1535 -0.0010 0.107 Uiso 1 1 calc R U .
H15C H 1.1420 1.1647 -0.1082 0.107 Uiso 1 1 calc R U .
N1 N 0.98319(19) 0.9410(2) 0.0298(3) 0.0210(9) Uani 1 1 d . . .
N2 N 1.02530(19) 0.8995(2) 0.0346(3) 0.0210(9) Uani 1 1 d . . .
N3 N 1.06925(19) 0.95824(19) -0.0651(4) 0.0188(9) Uani 1 1 d . . .
N5 N 1.09730(19) 1.02481(18) -0.1658(4) 0.0229(9) Uani 1 1 d . . .
N6 N 1.04269(19) 1.0457(2) -0.1529(3) 0.0214(10) Uani 1 1 d . . .
O1 O 1.22980(19) 0.8304(2) -0.0067(4) 0.0436(13) Uani 1 1 d . . .
H1A H 1.2619 0.8146 -0.0089 0.065 Uiso 1 1 calc R U .
O2 O 1.26386(17) 0.88225(19) -0.1227(3) 0.0295(9) Uani 1 1 d . . .
O3 O 1.1773(2) 1.2719(2) -0.0140(5) 0.0532(15) Uani 1 1 d . . .
F1 F 1.16657(13) 0.99246(16) 0.0896(3) 0.0360(8) Uani 1 1 d . . .
F2 F 1.27171(16) 0.96558(19) 0.0384(3) 0.0423(10) Uani 1 1 d . . .
F3 F 1.25113(17) 1.0067(2) 0.2047(3) 0.0508(12) Uani 1 1 d . . .
F4 F 1.30697(16) 1.06888(19) 0.0817(4) 0.0528(12) Uani 1 1 d . . .
F5 F 1.20064(19) 1.09674(19) 0.1304(3) 0.0495(11) Uani 1 1 d . . .
F6 F 1.2204(2) 1.05489(19) -0.0345(3) 0.0501(11) Uani 1 1 d . . .
Fe Fe 1.0000 1.0000 -0.06205(9) 0.0177(2) Uani 1 2 d S T P
Sb Sb 1.23652(2) 1.03112(2) 0.08504(3) 0.02979(11) Uani 1 1 d . . .

loop_
_atom_site_aniso_label
_atom_site_aniso_U_11
_atom_site_aniso_U_22
_atom_site_aniso_U_33
_atom_site_aniso_U_23
_atom_site_aniso_U_13
_atom_site_aniso_U_12
C1 0.015(2) 0.034(3) 0.026(3) 0.001(3) 0.002(2) 0.003(2)
C2 0.018(3) 0.036(3) 0.033(3) 0.011(3) 0.003(2) -0.002(2)
C3 0.021(2) 0.021(2) 0.026(2) 0.009(3) 0.001(3) 0.000(2)
C4 0.015(2) 0.019(2) 0.020(2) -0.0015(19) 0.003(2) -0.0006(19)
C5 0.017(2) 0.015(2) 0.029(3) 0.004(2) 0.002(2) 0.0033(19)
C6 0.017(2) 0.019(2) 0.027(3) -0.001(2) 0.001(2) 0.004(2)
C7 0.018(3) 0.022(3) 0.024(3) 0.000(2) 0.005(2) 0.000(2)
C8 0.017(3) 0.020(3) 0.026(3) 0.004(2) 0.004(2) 0.003(2)
C9 0.024(3) 0.029(3) 0.026(3) 0.008(2) 0.004(2) 0.002(2)
C10 0.032(3) 0.023(3) 0.034(3) 0.011(2) 0.005(3) 0.003(2)
C11 0.029(3) 0.019(3) 0.029(3) 0.005(2) -0.001(2) 0.005(2)
C12 0.016(3) 0.023(3) 0.039(3) 0.002(3) 0.002(2) 0.005(2)
C13 0.062(6) 0.045(5) 0.102(8) 0.002(5) 0.022(6) -0.012(4)
C14 0.059(5) 0.045(4) 0.042(4) 0.014(3) 0.000(4) -0.011(4)
C15 0.074(6) 0.059(6) 0.081(7) 0.004(5) -0.009(5) -0.031(5)
N1 0.017(2) 0.020(2) 0.025(2) -0.0015(18) 0.0017(18) 0.0044(17)
N2 0.016(2) 0.019(2) 0.027(2) 0.0012(19) -0.0007(18) 0.0040(17)
N3 0.016(2) 0.016(2) 0.024(2) -0.0003(19) 0.0011(18) 0.0026(15)
N5 0.020(2) 0.023(2) 0.025(2) 0.003(2) 0.006(2) 0.0038(17)
N6 0.018(2) 0.021(2) 0.025(2) 0.0014(19) -0.0009(19) 0.0067(17)
O1 0.027(2) 0.039(3) 0.064(3) 0.025(3) 0.012(2) 0.017(2)
O2 0.018(2) 0.029(2) 0.042(3) 0.0004(19) 0.0073(18) 0.0054(16)
O3 0.040(3) 0.041(3) 0.079(4) 0.011(3) -0.005(3) -0.013(2)
F1 0.0207(15) 0.043(2) 0.044(2) 0.005(2) 0.000(2) -0.0004(14)
F2 0.0271(19) 0.052(3) 0.048(2) -0.022(2) -0.0010(17) 0.0067(17)
F3 0.042(3) 0.074(3) 0.037(3) -0.007(2) -0.005(2) 0.007(2)
F4 0.0321(19) 0.066(3) 0.060(3) -0.030(3) 0.008(2) -0.019(2)
F5 0.045(3) 0.044(2) 0.059(3) -0.016(2) 0.003(2) 0.006(2)
F6 0.064(3) 0.045(2) 0.041(2) 0.002(2) -0.005(2) -0.017(2)
Fe 0.0146(5) 0.0168(5) 0.0217(5) 0.000 0.000 0.0042(4)
Sb 0.01785(18) 0.0394(2) 0.03208(19) -0.00728(19) 0.00061(17) 0.00055(16)

loop_
_atom_type_symbol
_atom_type_description
_atom_type_scat_dispersion_real
_atom_type_scat_dispersion_imag
_atom_type_scat_source
C C 0.0033 0.0016 'International Tables Vol C Tables 4.2.6.8 and 6.1.1.4'
H H 0.0000 0.0000 'International Tables Vol C Tables 4.2.6.8 and 6.1.1.4'
N N 0.0061 0.0033 'International Tables Vol C Tables 4.2.6.8 and 6.1.1.4'
O O 0.0106 0.0060 'International Tables Vol C Tables 4.2.6.8 and 6.1.1.4'
F F 0.0171 0.0103 'International Tables Vol C Tables 4.2.6.8 and 6.1.1.4'
Fe Fe 0.3463 0.8444 'International Tables Vol C Tables 4.2.6.8 and 6.1.1.4'
Sb Sb -0.5866 1.5461 'International Tables Vol C Tables 4.2.6.8 and 6.1.1.4'

loop_
_geom_angle_atom_site_label_1
_geom_angle_atom_site_label_2
_geom_angle_atom_site_label_3
_geom_angle
_geom_angle_site_symmetry_1
_geom_angle_site_symmetry_3
N1 C1 C2 111.0(5) . .
C3 C2 C1 107.0(5) . .
N2 C3 C2 105.9(5) . .
N3 C4 C5 122.4(5) . .
N3 C4 N2 110.6(5) . .
C5 C4 N2 127.0(5) . .
C4 C5 C6 116.4(5) . .
C7 C6 C5 122.2(5) . .
C7 C6 C12 116.8(5) . .
C5 C6 C12 120.9(5) . .
C8 C7 C6 116.3(5) . .
N3 C8 C7 123.1(5) . .
N3 C8 N5 110.8(5) . .
C7 C8 N5 126.0(5) . .
C10 C9 N5 107.1(5) . .
C9 C10 C11 105.8(5) . .
N6 C11 C10 111.4(5) . .
O2 C12 O1 125.5(5) . .
O2 C12 C6 123.1(5) . .
O1 C12 C6 111.3(5) . .
O3 C14 C15 119.8(8) . .
O3 C14 C13 121.9(8) . .
C15 C14 C13 118.2(8) . .
C1 N1 N2 104.2(4) . .
C1 N1 Fe 142.5(4) . .
N2 N1 Fe 112.6(3) . .
C3 N2 N1 111.9(4) . .
C3 N2 C4 132.2(5) . .
N1 N2 C4 115.9(4) . .
C8 N3 C4 119.4(5) . .
C8 N3 Fe 120.2(4) . .
C4 N3 Fe 120.4(4) . .
C9 N5 N6 110.5(5) . .
C9 N5 C8 132.4(5) . .
N6 N5 C8 117.0(5) . .
C11 N6 N5 105.3(5) . .
C11 N6 Fe 142.4(4) . .
N5 N6 Fe 111.6(3) . .
N3 Fe N3 177.3(3) 2_775 .
N3 Fe N1 101.97(19) 2_775 .
N3 Fe N1 79.9(2) . .
N3 Fe N1 79.9(2) 2_775 2_775
N3 Fe N1 101.97(19) . 2_775
N1 Fe N1 93.9(3) . 2_775
N3 Fe N6 80.26(19) 2_775 2_775
N3 Fe N6 97.91(19) . 2_775
N1 Fe N6 88.68(19) . 2_775
N1 Fe N6 160.09(18) 2_775 2_775
N3 Fe N6 97.92(19) 2_775 .
N3 Fe N6 80.26(19) . .
N1 Fe N6 160.09(18) . .
N1 Fe N6 88.68(19) 2_775 .
N6 Fe N6 95.6(3) 2_775 .
F2 Sb F5 179.3(2) . .
F2 Sb F4 89.42(18) . .
F5 Sb F4 90.98(19) . .
F2 Sb F1 90.08(17) . .
F5 Sb F1 89.53(19) . .
F4 Sb F1 179.1(2) . .
F2 Sb F3 90.5(2) . .
F5 Sb F3 90.1(2) . .
F4 Sb F3 90.4(2) . .
F1 Sb F3 88.8(2) . .
F2 Sb F6 89.6(2) . .
F5 Sb F6 89.8(2) . .
F4 Sb F6 90.7(2) . .
F1 Sb F6 90.04(19) . .
F3 Sb F6 178.9(2) . .

loop_
_geom_bond_atom_site_label_1
_geom_bond_atom_site_label_2
_geom_bond_distance
_geom_bond_site_symmetry_2
C1 N1 1.335(7) .
C1 C2 1.394(8) .
C2 C3 1.370(8) .
C3 N2 1.357(7) .
C4 N3 1.341(7) .
C4 C5 1.388(7) .
C4 N2 1.404(7) .
C5 C6 1.393(8) .
C6 C7 1.384(8) .
C6 C12 1.509(7) .
C7 C8 1.383(8) .
C8 N3 1.334(7) .
C8 N5 1.397(7) .
C9 C10 1.360(8) .
C9 N5 1.366(7) .
C10 C11 1.409(8) .
C11 N6 1.314(7) .
C12 O2 1.198(7) .
C12 O1 1.318(7) .
C13 C14 1.499(13) .
C14 O3 1.225(10) .
C14 C15 1.485(11) .
N1 N2 1.389(6) .
N1 Fe 1.970(5) .
N3 Fe 1.898(4) .
N5 N6 1.385(6) .
N6 Fe 1.981(5) .
F1 Sb 1.877(3) .
F2 Sb 1.874(4) .
F3 Sb 1.876(5) .
F4 Sb 1.876(4) .
F5 Sb 1.876(4) .
F6 Sb 1.876(5) .
Fe N3 1.898(4) 2_775
Fe N1 1.970(5) 2_775
Fe N6 1.981(5) 2_775
